data_4117183
loop_
_publ_author_name
'Musa A. Said'
'Melanie P\"ulm'
'Regine Herbst-Irmer'
'Kumara K. C. Swamy'

_publ_contact_author
;
      Dr. Regine Herbst-Irmer
      Institut f\"ur Anorganische Chemie
      Universit\"at G\"ottingen
      Tammannstr. 4
      37077 G\"ottingen
      Germany
;
_publ_contact_author_email rherbst@shelx.uni-ac.gwdg.de
_publ_contact_author_fax '049 551 392582'
_publ_contact_author_phone '049 551 393007'
_publ_section_title
;
 Bi- and Tricyclic Penta- and Hexacoordinated Phosphoranes with Varying
 Ring Sizes: Synthesis, Structures, and Reactivity
;
_journal_name_full 'Journal of the American Chemical Society'
_journal_page_first 9841
_journal_page_last 9849
_journal_paper_doi 10.1021/ja960554v
_journal_volume 118
_journal_year 1996
_chemical_formula_sum 'C29 H26 Cl2 N O5 P'
_chemical_formula_weight 570.38
_chemical_name_systematic
;
 ?
;
_space_group_IT_number 14
_symmetry_cell_setting monoclinic
_symmetry_space_group_name_Hall '-P 2ybc'
_symmetry_space_group_name_H-M 'P 1 21/c 1'
_atom_sites_solution_hydrogens geom
_atom_sites_solution_primary direct
_atom_sites_solution_secondary difmap
_audit_creation_method SHELXL
_cell_angle_alpha 90.00
_cell_angle_beta 106.570(10)
_cell_angle_gamma 90.00
_cell_formula_units_Z 4
_cell_length_a 10.5820(10)
_cell_length_b 27.900(3)
_cell_length_c 9.2550(10)
_cell_measurement_reflns_used 44
_cell_measurement_temperature 153(2)
_cell_measurement_theta_max 12.5
_cell_measurement_theta_min 10
_cell_volume 2619.0(5)
_computing_cell_refinement 'Stoe DIF4'
_computing_data_collection 'Stoe DIF4'
_computing_data_reduction 'Stoe REDU4'
_computing_molecular_graphics 'Siemens SHELXTL-Plus'
_computing_publication_material 'SHELXL-93 (Sheldrick, 1993)'
_computing_structure_refinement 'SHELXL-93 (Sheldrick, 1993)'
_computing_structure_solution 'SHELXS-86 (Sheldrick, 1990)'
_diffrn_ambient_temperature 153(2)
_diffrn_measurement_device 'Stoe-Siemens-Huber four-circle-diffractometer'
_diffrn_measurement_method 'Profile data from 2theta/omega'
_diffrn_radiation_monochromator graphite
_diffrn_radiation_source 'fine-focus sealed tube'
_diffrn_radiation_type MoK\a
_diffrn_radiation_wavelength 0.71073
_diffrn_reflns_av_R_equivalents 0.0172
_diffrn_reflns_av_sigmaI/netI 0.0344
_diffrn_reflns_limit_h_max 12
_diffrn_reflns_limit_h_min -12
_diffrn_reflns_limit_k_max 7
_diffrn_reflns_limit_k_min -33
_diffrn_reflns_limit_l_max 11
_diffrn_reflns_limit_l_min -11
_diffrn_reflns_number 5991
_diffrn_reflns_theta_max 25.07
_diffrn_reflns_theta_min 4.02
_diffrn_standards_decay_% 0
_diffrn_standards_interval_time 90
_diffrn_standards_number 3
_exptl_absorpt_coefficient_mu 0.351
_exptl_crystal_colour orange
_exptl_crystal_density_diffrn 1.447
_exptl_crystal_description blocks
_exptl_crystal_F_000 1184
_exptl_crystal_size_max 0.90
_exptl_crystal_size_mid 0.80
_exptl_crystal_size_min 0.50
_refine_diff_density_max 0.257
_refine_diff_density_min -0.271
_refine_diff_density_rms 0.046
_refine_ls_extinction_coef 0.0020(5)
_refine_ls_extinction_expression Fc^*^=kFc[1+0.001xFc^2^\l^3^/sin(2\q)]^-1/4^
_refine_ls_extinction_method SHELXL
_refine_ls_goodness_of_fit_all 1.019
_refine_ls_goodness_of_fit_obs 1.058
_refine_ls_matrix_type full
_refine_ls_number_parameters 365
_refine_ls_number_reflns 4612
_refine_ls_number_restraints 25
_refine_ls_restrained_S_all 1.021
_refine_ls_restrained_S_obs 1.061
_refine_ls_R_factor_all 0.0599
_refine_ls_R_factor_obs 0.0420
_refine_ls_shift/esd_max -0.001
_refine_ls_shift/esd_mean 0.000
_refine_ls_structure_factor_coef Fsqd
_refine_ls_weighting_details 'w=1/[\s^2^(Fo^2^)+(0.0392P)^2^+1.7382P] where P=(Fo^2^+2Fc^2^)/3'
_refine_ls_weighting_scheme calc
_refine_ls_wR_factor_all 0.1011
_refine_ls_wR_factor_obs 0.0917
_reflns_number_observed 3599
_reflns_number_total 4612
_reflns_observed_criterion >2sigma(I)
_cod_data_source_file ja960554v_2.cif
_cod_data_source_block kck38
_cod_depositor_comments
;
The following automatic conversions were performed:

'_refine_ls_weighting_scheme' value 'calc
w=1/[\s^2^(Fo^2^)+(0.0392P)^2^+1.7382P] where P=(Fo^2^+2Fc^2^)/3' was
changed to 'calc'. New tag '_refine_ls_weighting_details' was
created. The value of the new tag was set to
'w=1/[\s^2^(Fo^2^)+(0.0392P)^2^+1.7382P] where P=(Fo^2^+2Fc^2^)/3'.

Automatic conversion script
Id: cif_fix_values 3143 2015-03-26 13:38:13Z robertas 
;
_cod_database_code 4117183

loop_
_symmetry_equiv_pos_as_xyz
'x, y, z'
'-x, y+1/2, -z+1/2'
'-x, -y, -z'
'x, -y-1/2, z-1/2'

loop_
_atom_site_aniso_label
_atom_site_aniso_U_11
_atom_site_aniso_U_22
_atom_site_aniso_U_33
_atom_site_aniso_U_23
_atom_site_aniso_U_13
_atom_site_aniso_U_12
P1 0.0248(3) 0.0209(3) 0.0252(3) -0.0001(2) 0.0094(2) 0.0007(2)
O2 0.0232(8) 0.0247(8) 0.0298(8) 0.0035(7) 0.0088(6) -0.0002(6)
O3 0.0225(8) 0.0260(8) 0.0269(8) 0.0025(7) 0.0067(6) -0.0003(6)
O1 0.0306(8) 0.0224(8) 0.0298(8) -0.0011(7) 0.0151(7) -0.0012(7)
O4 0.0290(8) 0.0222(8) 0.0261(8) 0.0008(6) 0.0070(7) 0.0033(7)
O5 0.0297(8) 0.0224(8) 0.0299(8) -0.0027(7) 0.0087(7) 0.0023(7)
N1 0.0222(9) 0.0232(10) 0.0248(9) -0.0001(8) 0.0065(8) 0.0016(8)
C11 0.0281(12) 0.0207(11) 0.0238(11) -0.0017(9) 0.0090(9) -0.0021(9)
C12 0.0326(12) 0.0199(11) 0.0242(11) -0.0047(9) 0.0076(9) -0.0004(9)
C13 0.0327(13) 0.0264(13) 0.0338(13) -0.0011(10) 0.0086(10) 0.0030(10)
C14 0.0384(14) 0.041(2) 0.0392(14) 0.0050(12) 0.0051(12) 0.0106(12)
C15 0.052(2) 0.052(2) 0.044(2) 0.0204(14) 0.0084(13) 0.0183(15)
C16 0.051(2) 0.037(2) 0.0422(14) 0.0153(12) 0.0171(13) 0.0060(13)
C17 0.0399(14) 0.0227(12) 0.0265(11) -0.0001(10) 0.0096(10) 0.0018(10)
C18 0.0383(13) 0.0217(12) 0.0287(12) -0.0031(9) 0.0138(10) -0.0034(10)
C19 0.052(2) 0.0262(13) 0.0374(13) 0.0028(11) 0.0204(12) -0.0052(12)
C20 0.053(2) 0.0308(15) 0.054(2) -0.0018(13) 0.0316(14) -0.0125(13)
C21 0.0349(14) 0.038(2) 0.049(2) -0.0097(13) 0.0196(12) -0.0118(12)
C22 0.0325(13) 0.0296(13) 0.0318(12) -0.0058(10) 0.0120(10) -0.0058(10)
C23 0.0308(12) 0.0223(12) 0.0253(11) -0.0063(9) 0.0109(10) -0.0045(10)
C24 0.0276(12) 0.0217(11) 0.0214(10) -0.0019(9) 0.0056(9) -0.0005(9)
C8 0.0265(12) 0.0316(13) 0.0280(11) -0.0003(10) 0.0103(9) 0.0017(10)
C7 0.0345(13) 0.0385(15) 0.0313(12) -0.0049(11) 0.0129(10) 0.0034(11)
C6 0.0340(13) 0.0307(13) 0.0291(12) -0.0061(10) 0.0030(10) 0.0024(11)
C5 0.0272(12) 0.0246(12) 0.0285(11) 0.0015(10) 0.0021(9) 0.0035(10)
C4 0.0348(13) 0.0257(13) 0.0350(13) 0.0006(11) 0.0011(11) -0.0061(11)
C3 0.0322(13) 0.0307(14) 0.0407(14) 0.0059(11) 0.0083(11) -0.0066(11)
C2 0.0312(13) 0.0314(13) 0.0340(12) 0.0070(11) 0.0128(10) 0.0019(11)
C1 0.0251(11) 0.0235(12) 0.0265(11) 0.0043(10) 0.0051(9) 0.0029(10)
C9 0.0215(11) 0.0219(11) 0.0260(11) 0.0048(9) 0.0043(9) 0.0034(9)
C33 0.0400(14) 0.0279(13) 0.0313(12) -0.0066(10) 0.0087(11) -0.0016(11)
C32 0.0441(14) 0.0305(13) 0.0249(12) -0.0026(10) 0.0045(10) 0.0046(11)
C31 0.0351(13) 0.0339(14) 0.0277(12) 0.0000(10) 0.0038(10) 0.0053(11)
C321 0.059(2) 0.050(2) 0.046(2) -0.0158(14) -0.0061(14) 0.010(2)
C322 0.082(2) 0.046(2) 0.0371(14) 0.0085(13) 0.0279(15) 0.018(2)
C1S 0.052(2) 0.053(2) 0.074(2) -0.012(2) 0.033(2) -0.0029(15)
Cl1 0.133(4) 0.059(2) 0.079(2) 0.0231(13) 0.069(3) 0.014(2)
Cl2 0.066(3) 0.058(2) 0.082(2) 0.009(2) 0.005(2) -0.004(2)
Cl1' 0.097(4) 0.140(5) 0.079(3) 0.004(3) 0.063(3) 0.017(3)
Cl2' 0.049(3) 0.078(4) 0.093(4) -0.038(3) 0.019(3) -0.023(2)

loop_
_atom_site_label
_atom_site_type_symbol
_atom_site_fract_x
_atom_site_fract_y
_atom_site_fract_z
_atom_site_U_iso_or_equiv
_atom_site_thermal_displace_type
_atom_site_occupancy
_atom_site_calc_flag
_atom_site_refinement_flags
_atom_site_disorder_group
P1 P 0.15572(5) 0.41253(2) 0.77688(6) 0.0232(2) Uani 1 d . .
O2 O 0.27947(14) 0.38270(5) 0.9115(2) 0.0256(3) Uani 1 d . .
O3 O 0.03928(14) 0.38738(5) 0.8481(2) 0.0252(3) Uani 1 d . .
O1 O 0.27824(15) 0.44149(5) 0.7249(2) 0.0263(4) Uani 1 d . .
O4 O 0.04433(14) 0.44887(5) 0.6736(2) 0.0259(4) Uani 1 d . .
O5 O 0.15485(15) 0.37108(5) 0.6536(2) 0.0273(4) Uani 1 d . .
N1 N 0.1816(2) 0.46232(6) 0.9314(2) 0.0235(4) Uani 1 d . .
C11 C 0.2258(2) 0.35150(8) 0.9907(2) 0.0239(5) Uani 1 d . .
C12 C 0.3002(2) 0.31995(8) 1.1028(2) 0.0257(5) Uani 1 d . .
C13 C 0.4393(2) 0.31827(9) 1.1445(3) 0.0311(5) Uani 1 d . .
H13 H 0.4862(2) 0.33892(9) 1.0964(3) 0.037 Uiso 1 calc R .
C14 C 0.5069(3) 0.28729(10) 1.2531(3) 0.0409(6) Uani 1 d . .
H14 H 0.6005(3) 0.28650(10) 1.2809(3) 0.049 Uiso 1 calc R .
C15 C 0.4385(3) 0.25686(11) 1.3232(3) 0.0506(8) Uani 1 d . .
H15 H 0.4857(3) 0.23531(11) 1.3989(3) 0.061 Uiso 1 calc R .
C16 C 0.3035(3) 0.25767(10) 1.2841(3) 0.0426(6) Uani 1 d . .
H16 H 0.2590(3) 0.23630(10) 1.3329(3) 0.051 Uiso 1 calc R .
C17 C 0.2291(2) 0.28911(8) 1.1741(2) 0.0296(5) Uani 1 d . .
C18 C 0.0858(2) 0.29078(8) 1.1317(2) 0.0287(5) Uani 1 d . .
C19 C 0.0097(3) 0.26097(9) 1.1970(3) 0.0370(6) Uani 1 d . .
H19 H 0.0529(3) 0.23928(9) 1.2744(3) 0.044 Uiso 1 calc R .
C20 C -0.1252(3) 0.26259(9) 1.1511(3) 0.0426(7) Uani 1 d . .
H20 H -0.1742(3) 0.24183(9) 1.1963(3) 0.051 Uiso 1 calc R .
C21 C -0.1910(3) 0.29423(9) 1.0394(3) 0.0391(6) Uani 1 d . .
H21 H -0.2847(3) 0.29478(9) 1.0079(3) 0.047 Uiso 1 calc R .
C22 C -0.1217(2) 0.32471(9) 0.9742(3) 0.0307(5) Uani 1 d . .
H22 H -0.1670(2) 0.34672(9) 0.8989(3) 0.037 Uiso 1 calc R .
C23 C 0.0168(2) 0.32323(8) 1.0193(2) 0.0256(5) Uani 1 d . .
C24 C 0.0934(2) 0.35335(8) 0.9539(2) 0.0239(5) Uani 1 d . .
C8 C 0.1317(2) 0.46662(9) 1.0462(2) 0.0282(5) Uani 1 d . .
H8 H 0.0701(2) 0.44361(9) 1.0603(2) 0.034 Uiso 1 calc R .
C7 C 0.1688(2) 0.50475(9) 1.1472(3) 0.0341(6) Uani 1 d . .
H7 H 0.1330(2) 0.50725(9) 1.2300(3) 0.041 Uiso 1 calc R .
C6 C 0.2561(2) 0.53844(9) 1.1280(3) 0.0325(5) Uani 1 d . .
H6 H 0.2796(2) 0.56457(9) 1.1963(3) 0.039 Uiso 1 calc R .
C5 C 0.3112(2) 0.53441(8) 1.0069(2) 0.0280(5) Uani 1 d . .
C4 C 0.4075(2) 0.56433(9) 0.9742(3) 0.0336(6) Uani 1 d . .
H4 H 0.4386(2) 0.59190(9) 1.0340(3) 0.040 Uiso 1 calc R .
C3 C 0.4551(2) 0.55328(9) 0.8561(3) 0.0350(6) Uani 1 d . .
H3 H 0.5195(2) 0.57373(9) 0.8352(3) 0.042 Uiso 1 calc R .
C2 C 0.4129(2) 0.51278(9) 0.7634(3) 0.0315(5) Uani 1 d . .
H2 H 0.4476(2) 0.50630(9) 0.6814(3) 0.038 Uiso 1 calc R .
C1 C 0.3215(2) 0.48320(8) 0.7938(2) 0.0255(5) Uani 1 d . .
C9 C 0.2700(2) 0.49486(8) 0.9131(2) 0.0237(5) Uani 1 d . .
C33 C 0.0346(2) 0.35477(9) 0.5502(3) 0.0334(6) Uani 1 d . .
H33A H -0.0193(2) 0.33852(9) 0.6072(3) 0.040 Uiso 1 calc R .
H33B H 0.0554(2) 0.33098(9) 0.4810(3) 0.040 Uiso 1 calc R .
C32 C -0.0452(2) 0.39522(9) 0.4583(2) 0.0343(6) Uani 1 d . .
C31 C -0.0732(2) 0.43141(9) 0.5675(3) 0.0333(6) Uani 1 d . .
H31A H -0.1222(2) 0.45880(9) 0.5098(3) 0.040 Uiso 1 calc R .
H31B H -0.1301(2) 0.41632(9) 0.6230(3) 0.040 Uiso 1 calc R .
C321 C -0.1774(3) 0.37449(11) 0.3653(3) 0.0563(8) Uani 1 d . .
H32A H -0.1621(3) 0.3506(6) 0.2944(17) 0.084 Uiso 1 calc R .
H32B H -0.2329(8) 0.4003(2) 0.3091(18) 0.084 Uiso 1 calc R .
H32C H -0.2219(10) 0.3593(7) 0.4328(4) 0.084 Uiso 1 calc R .
C322 C 0.0277(3) 0.41836(11) 0.3573(3) 0.0526(8) Uani 1 d . .
H32D H 0.0437(18) 0.3944(2) 0.2871(15) 0.079 Uiso 1 calc R .
H32E H 0.1122(9) 0.4311(6) 0.4193(3) 0.079 Uiso 1 calc R .
H32F H -0.0255(9) 0.4446(5) 0.3004(17) 0.079 Uiso 1 calc R .
C1S C -0.5729(3) 0.36290(11) 0.5577(4) 0.0567(8) Uani 1 d DU .
H1S1 H -0.6338(3) 0.36858(11) 0.6196(4) 0.068 Uiso 0.56(2) calc PR 1
H1S2 H -0.6141(3) 0.33950(11) 0.4777(4) 0.068 Uiso 0.56(2) calc PR 1
H1S3 H -0.6141(3) 0.33499(11) 0.4960(4) 0.068 Uiso 0.44(2) calc PR 2
H1S4 H -0.6231(3) 0.36892(11) 0.6312(4) 0.068 Uiso 0.44(2) calc PR 2
Cl1 Cl -0.5406(13) 0.4177(2) 0.4757(8) 0.082(2) Uani 0.56(2) d PDU 1
Cl2 Cl -0.4210(8) 0.3405(3) 0.6713(9) 0.072(2) Uani 0.56(2) d PDU 1
Cl1' Cl -0.5923(12) 0.4112(4) 0.4420(11) 0.097(2) Uani 0.44(2) d PDU 2
Cl2' Cl -0.4152(10) 0.3471(4) 0.6568(12) 0.073(2) Uani 0.44(2) d PDU 2

loop_
_atom_type_symbol
_atom_type_description
_atom_type_scat_dispersion_real
_atom_type_scat_dispersion_imag
_atom_type_scat_source
C C 0.0033 0.0016 'International Tables Vol C Tables 4.2.6.8 and 6.1.1.4'
H H 0.0000 0.0000 'International Tables Vol C Tables 4.2.6.8 and 6.1.1.4'
N N 0.0061 0.0033 'International Tables Vol C Tables 4.2.6.8 and 6.1.1.4'
O O 0.0106 0.0060 'International Tables Vol C Tables 4.2.6.8 and 6.1.1.4'
P P 0.1023 0.0942 'International Tables Vol C Tables 4.2.6.8 and 6.1.1.4'
Cl Cl 0.1484 0.1585 'International Tables Vol C Tables 4.2.6.8 and 6.1.1.4'

loop_
_geom_angle_atom_site_label_1
_geom_angle_atom_site_label_2
_geom_angle_atom_site_label_3
_geom_angle
_geom_angle_publ_flag
O5 P1 O4 99.90(8) y
O5 P1 O3 96.82(8) y
O4 P1 O3 90.06(8) y
O5 P1 O1 89.53(8) y
O4 P1 O1 91.18(8) y
O3 P1 O1 173.23(8) y
O5 P1 O2 90.85(8) y
O4 P1 O2 169.12(8) y
O3 P1 O2 90.32(7) y
O1 P1 O2 87.21(7) y
O5 P1 N1 172.58(8) y
O4 P1 N1 85.11(8) y
O3 P1 N1 88.61(7) y
O1 P1 N1 84.87(7) y
O2 P1 N1 84.03(7) y
C11 O2 P1 110.29(13) ?
C24 O3 P1 111.16(13) ?
C1 O1 P1 117.33(13) ?
C31 O4 P1 121.92(14) ?
C33 O5 P1 121.49(14) ?
C8 N1 C9 119.4(2) ?
C8 N1 P1 130.4(2) ?
C9 N1 P1 110.11(14) ?
C24 C11 O2 113.8(2) ?
C24 C11 C12 122.1(2) ?
O2 C11 C12 124.2(2) ?
C13 C12 C11 122.6(2) ?
C13 C12 C17 120.1(2) ?
C11 C12 C17 117.3(2) ?
C14 C13 C12 120.6(2) ?
C13 C14 C15 119.8(2) ?
C16 C15 C14 120.6(2) ?
C15 C16 C17 122.0(2) ?
C16 C17 C12 116.9(2) ?
C16 C17 C18 122.8(2) ?
C12 C17 C18 120.3(2) ?
C19 C18 C23 117.0(2) ?
C19 C18 C17 123.1(2) ?
C23 C18 C17 119.9(2) ?
C20 C19 C18 121.4(2) ?
C19 C20 C21 120.6(2) ?
C22 C21 C20 120.4(2) ?
C21 C22 C23 119.7(2) ?
C22 C23 C18 120.9(2) ?
C22 C23 C24 122.0(2) ?
C18 C23 C24 117.1(2) ?
C11 C24 O3 113.7(2) ?
C11 C24 C23 123.4(2) ?
O3 C24 C23 122.9(2) ?
N1 C8 C7 120.5(2) ?
C6 C7 C8 120.7(2) ?
C7 C6 C5 119.9(2) ?
C9 C5 C6 115.6(2) ?
C9 C5 C4 116.7(2) ?
C6 C5 C4 127.6(2) ?
C3 C4 C5 119.4(2) ?
C4 C3 C2 122.9(2) ?
C1 C2 C3 118.7(2) ?
O1 C1 C2 126.4(2) ?
O1 C1 C9 114.8(2) ?
C2 C1 C9 118.8(2) ?
N1 C9 C5 124.0(2) ?
N1 C9 C1 112.5(2) ?
C5 C9 C1 123.4(2) ?
O5 C33 C32 112.7(2) ?
C322 C32 C31 111.0(2) ?
C322 C32 C33 111.3(2) ?
C31 C32 C33 107.7(2) ?
C322 C32 C321 111.0(2) ?
C31 C32 C321 107.8(2) ?
C33 C32 C321 107.9(2) ?
O4 C31 C32 112.8(2) ?
Cl1' C1S Cl2' 117.8(5) ?
Cl2 C1S Cl1 107.7(5) ?

loop_
_geom_bond_atom_site_label_1
_geom_bond_atom_site_label_2
_geom_bond_distance
_geom_bond_publ_flag
P1 O5 1.623(2) y
P1 O4 1.640(2) y
P1 O3 1.7054(15) y
P1 O1 1.709(2) y
P1 O2 1.741(2) y
P1 N1 1.956(2) y
O2 C11 1.362(3) ?
O3 C24 1.367(3) ?
O1 C1 1.343(3) ?
O4 C31 1.433(3) ?
O5 C33 1.431(3) ?
N1 C8 1.320(3) ?
N1 C9 1.348(3) ?
C11 C24 1.345(3) ?
C11 C12 1.416(3) ?
C12 C13 1.412(3) ?
C12 C17 1.423(3) ?
C13 C14 1.364(3) ?
C14 C15 1.391(4) ?
C15 C16 1.369(4) ?
C16 C17 1.403(3) ?
C17 C18 1.454(3) ?
C18 C19 1.408(3) ?
C18 C23 1.415(3) ?
C19 C20 1.370(4) ?
C20 C21 1.386(4) ?
C21 C22 1.371(3) ?
C22 C23 1.406(3) ?
C23 C24 1.418(3) ?
C8 C7 1.396(3) ?
C7 C6 1.364(3) ?
C6 C5 1.408(3) ?
C5 C9 1.395(3) ?
C5 C4 1.415(3) ?
C4 C3 1.363(3) ?
C3 C2 1.412(3) ?
C2 C1 1.361(3) ?
C1 C9 1.402(3) ?
C33 C32 1.517(3) ?
C32 C322 1.516(4) ?
C32 C31 1.516(3) ?
C32 C321 1.532(4) ?
C1S Cl1' 1.696(7) ?
C1S Cl2' 1.716(9) ?
C1S Cl2 1.765(7) ?
C1S Cl1 1.782(5) ?
